data_4132403
loop_
_publ_author_name
'Ajayakumar, M. R.'
'Fu, Yubin'
'Ma, Ji'
'Hennersdorf, Felix'
'Komber, Hartmut'
'Weigand, Jan J.'
'Alfonsov, Alexey'
'Popov, Alexey A.'
'Berger, Reinhard'
'Liu, Junzhi'
'M\"ullen, Klaus'
'Feng, Xinliang'

_publ_section_title
;
 Toward Full Zigzag-Edged Nanographenes: peri-Tetracene and Its
 Corresponding Circumanthracene.
;
_journal_issue 20
_journal_name_full 'Journal of the American Chemical Society'
_journal_page_first 6240
_journal_page_last 6244
_journal_paper_doi 10.1021/jacs.8b03711
_journal_volume 140
_journal_year 2018
_chemical_formula_moiety 'C82 H56 N4, 2(C H2 Cl2)'
_chemical_formula_sum 'C84 H60 Cl4 N4'
_chemical_formula_weight 1267.16
_space_group_crystal_system triclinic
_space_group_IT_number 2
_space_group_name_Hall '-P 1'
_space_group_name_H-M_alt 'P -1'
_atom_sites_solution_hydrogens geom
_audit_creation_date 2017-06-15
_audit_creation_method
;
Olex2 1.2
(compiled 2015.09.30 svn.r3233 for OlexSys, GUI svn.r5103)
;
_cell_angle_alpha 100.537(3)
_cell_angle_beta 95.652(3)
_cell_angle_gamma 91.759(2)
_cell_formula_units_Z 1
_cell_length_a 9.2425(2)
_cell_length_b 12.1233(4)
_cell_length_c 14.1393(6)
_cell_measurement_reflns_used 6583
_cell_measurement_temperature 100.00(10)
_cell_measurement_theta_max 76.3630
_cell_measurement_theta_min 3.7000
_cell_volume 1548.09(9)
_computing_cell_refinement 'CrysAlisPro 1.171.38.43 (Rigaku OD, 2015)'
_computing_data_collection 'CrysAlisPro 1.171.38.43 (Rigaku OD, 2015)'
_computing_data_reduction 'CrysAlisPro 1.171.38.43 (Rigaku OD, 2015)'
_computing_molecular_graphics 'Olex2 (Dolomanov et al., 2009)'
_computing_publication_material 'Olex2 (Dolomanov et al., 2009)'
_computing_structure_refinement 'ShelXL (Sheldrick, 2015)'
_computing_structure_solution 'ShelXT (Sheldrick, 2015)'
_diffrn_ambient_environment N~2~
_diffrn_ambient_temperature 100.00(10)
_diffrn_detector 'CCD plate'
_diffrn_detector_area_resol_mean 5.2850
_diffrn_detector_type AtlasS2
_diffrn_measured_fraction_theta_full 1.000
_diffrn_measured_fraction_theta_max 0.981
_diffrn_measurement_details
;
List of Runs (angles in degrees, time in seconds):

  # Type    Start    End  Width  t~exp~   \w     \q     \k     \f   Frames
--------------------------------------------------------------------------
  1  \w    -49.00 -19.00   0.50    2.25    --  -38.50 -77.00 -90.00   60
  2  \w   -105.00 -77.00   0.50    2.25    --  -38.50 -77.00 -90.00   56
  3  \w     50.00  82.00   0.50    2.25    --   42.25 -99.00  60.00   64
  4  \w     65.00  94.00   0.50    2.25    --   42.25-125.00  90.00   58
  5  \w     48.00  76.00   0.50    9.00    --  111.00 -30.00  90.00   56
  6  \w    108.00 135.00   0.50    9.00    --  111.00 -30.00  90.00   54
  7  \w     95.00 178.00   0.50    9.00    --  111.00  30.00  90.00  166
  8  \w    112.00 172.00   0.50    9.00    --  111.00  45.00 120.00  120
  9  \w     96.00 147.00   0.50    9.00    --  111.00 125.00 -60.00  102
 10  \w     91.00 152.00   0.50    9.00    --  111.00  30.00 -90.00  122
 11  \w     91.00 177.00   0.50    9.00    --  111.00  15.00-150.00  172
 12  \w     93.00 121.00   0.50    9.00    --  111.00-125.00-150.00   56
 13  \w     96.00 121.00   0.50    9.00    --  111.00-125.00-180.00   50
 14  \w     53.00 130.00   0.50    9.00    --  111.00 -30.00 -90.00  154
 15  \w     65.00 121.00   0.50    9.00    --  111.00-125.00  30.00  112
 16  \w     63.00 140.00   0.50    9.00    --  111.00 -77.00  60.00  154
 17  \w     48.00 128.00   0.50    9.00    --  111.00 -45.00   0.00  160
 18  \w     46.00 105.00   0.50    9.00    --  111.00 -94.00  30.00  118
 19  \w     39.00  67.00   0.50    9.00    --  111.00-125.00   0.00   56
 20  \w     37.00  72.00   0.50    9.00    --  111.00 -94.00 -30.00   70
 21  \w     32.00 102.00   0.50    9.00    --  111.00 -94.00 -60.00  140
 22  \w     39.00  79.00   0.50    9.00    --  111.00 -94.00-120.00   80
 23  \w     41.00  81.00   0.50    9.00    --  111.00-125.00-180.00   80
 24  \w     37.00 105.00   0.50    9.00    --  111.00 -94.00-150.00  136
 25  \w     31.00 102.00   0.50    9.00    --  111.00 -94.00 -90.00  142
 26  \w    -64.00  32.00   0.50    2.25    --  -38.50  57.00  60.00  192
 27  \w    -65.00  32.00   0.50    2.25    --  -38.50  57.00 -60.00  194
 28  \w   -109.00 -18.00   0.50    2.25    --  -38.50 -57.00 150.00  182
;
_diffrn_measurement_device 'four-circle diffractometer'
_diffrn_measurement_device_type 'SuperNova, Dual, Cu at zero, AtlasS2'
_diffrn_measurement_method '\w scans'
_diffrn_orient_matrix_type 'CrysAlisPro convention (1999,Acta A55,543-557)'
_diffrn_orient_matrix_UB_11 -0.0160362000
_diffrn_orient_matrix_UB_12 -0.0267317000
_diffrn_orient_matrix_UB_13 -0.1114232000
_diffrn_orient_matrix_UB_21 0.0424902000
_diffrn_orient_matrix_UB_22 0.1233891000
_diffrn_orient_matrix_UB_23 -0.0019013000
_diffrn_orient_matrix_UB_31 0.1614384000
_diffrn_orient_matrix_UB_32 -0.0284380000
_diffrn_orient_matrix_UB_33 0.0016974000
_diffrn_radiation_monochromator mirror
_diffrn_radiation_probe x-ray
_diffrn_radiation_type CuK\a
_diffrn_radiation_wavelength 1.54184
_diffrn_reflns_av_R_equivalents 0.0308
_diffrn_reflns_av_unetI/netI 0.0324
_diffrn_reflns_Laue_measured_fraction_full 1.000
_diffrn_reflns_Laue_measured_fraction_max 0.981
_diffrn_reflns_limit_h_max 11
_diffrn_reflns_limit_h_min -7
_diffrn_reflns_limit_k_max 15
_diffrn_reflns_limit_k_min -15
_diffrn_reflns_limit_l_max 17
_diffrn_reflns_limit_l_min -17
_diffrn_reflns_number 14623
_diffrn_reflns_point_group_measured_fraction_full 1.000
_diffrn_reflns_point_group_measured_fraction_max 0.981
_diffrn_reflns_theta_full 67.684
_diffrn_reflns_theta_max 76.930
_diffrn_reflns_theta_min 3.197
_diffrn_source 'micro-focus sealed X-ray tube'
_diffrn_source_type 'SuperNova (Cu) X-ray Source'
_exptl_absorpt_coefficient_mu 2.147
_exptl_absorpt_correction_T_max 0.988
_exptl_absorpt_correction_T_min 0.623
_exptl_absorpt_correction_type gaussian
_exptl_absorpt_process_details
;
CrysAlisPro 1.171.38.43 (Rigaku Oxford Diffraction, 2015)
Numerical absorption correction based on gaussian integration over
			a multifaceted crystal model
Empirical absorption correction using spherical harmonics,
 implemented in SCALE3 ABSPACK scaling algorithm.
;
_exptl_crystal_colour blue
_exptl_crystal_colour_primary blue
_exptl_crystal_density_diffrn 1.359
_exptl_crystal_description plate
_exptl_crystal_F_000 660
_exptl_crystal_size_max 0.324
_exptl_crystal_size_mid 0.284
_exptl_crystal_size_min 0.005
_refine_diff_density_max 1.030
_refine_diff_density_min -0.528
_refine_diff_density_rms 0.074
_refine_ls_extinction_method none
_refine_ls_goodness_of_fit_ref 1.046
_refine_ls_hydrogen_treatment constr
_refine_ls_matrix_type full
_refine_ls_number_parameters 449
_refine_ls_number_reflns 6427
_refine_ls_number_restraints 87
_refine_ls_restrained_S_all 1.069
_refine_ls_R_factor_all 0.0612
_refine_ls_R_factor_gt 0.0560
_refine_ls_shift/su_max 0.000
_refine_ls_shift/su_mean 0.000
_refine_ls_structure_factor_coef Fsqd
_refine_ls_weighting_details 'w=1/[\s^2^(Fo^2^)+(0.1075P)^2^+0.5664P] where P=(Fo^2^+2Fc^2^)/3'
_refine_ls_weighting_scheme calc
_refine_ls_wR_factor_gt 0.1608
_refine_ls_wR_factor_ref 0.1684
_reflns_Friedel_coverage 0.000
_reflns_number_gt 5654
_reflns_number_total 6427
_reflns_threshold_expression 'I > 2\s(I)'
_cod_data_source_file ja8b03711_si_004.cif
_cod_data_source_block feng054
_cod_original_cell_volume 1548.08(9)
_cod_database_code 4132403
_chemical_oxdiff_formula 'C88 H66 Cl4 '
_shelx_space_group_comment
;
The symmetry employed for this shelxl refinement is uniquely defined
by the following loop, which should always be used as a source of
symmetry information in preference to the above space-group names.
They are only intended as comments.
;
_reflns_odcompleteness_completeness 99.87
_reflns_odcompleteness_iscentric 1
_reflns_odcompleteness_theta 74.33
_olex2_refinement_description
;
1. Fixed Uiso
 At 1.2 times of:
  All C(H) groups, All C(H,H) groups
 At 1.5 times of:
  All C(H,H,H) groups
2. Uiso/Uaniso restraints and constraints
Cl1A \\sim Cl2A \\sim C42A \\sim Cl1B \\sim Cl2B \\sim C42B: within 3A with
sigma of 0.01 and sigma for terminal atoms of 0.02
3. Same fragment restrains
{Cl1B, Cl2B, C42B} sigma for 1-2: 0.02, 1-3: 0.02
as
{Cl1A, Cl2A, C42A}
4. Others
 Sof(Cl1B)=Sof(Cl2B)=Sof(C42B)=Sof(H42C)=Sof(H42D)=1-FVAR(1)
 Sof(Cl1A)=Sof(Cl2A)=Sof(C42A)=Sof(H42A)=Sof(H42B)=FVAR(1)
5.a Secondary CH2 refined with riding coordinates:
 C42A(H42A,H42B), C42B(H42C,H42D)
5.b Aromatic/amide H refined with riding coordinates:
 C12(H12), C13(H13), C19(H19), C20(H20), C25(H25), C27(H27), C33(H33),
 C34(H34), C36(H36), C37(H37)
5.c Idealised Me refined as rotating group:
 C29(H29A,H29B,H29C), C30(H30A,H30B,H30C), C31(H31A,H31B,H31C), C39(H39A,H39B,
 H39C), C40(H40A,H40B,H40C), C41(H41A,H41B,H41C)
;
_shelx_shelxl_version_number 2014/7
_olex2_submission_special_instructions 'No special instructions were received'
_oxdiff_exptl_absorpt_empirical_details
;
Empirical correction (ABSPACK) includes:
- Absorption correction using spherical harmonics
- Frame scaling
;
_oxdiff_exptl_absorpt_empirical_full_max 1.676
_oxdiff_exptl_absorpt_empirical_full_min 0.537

loop_
_space_group_symop_operation_xyz
'x, y, z'
'-x, -y, -z'

loop_
_atom_site_label
_atom_site_type_symbol
_atom_site_fract_x
_atom_site_fract_y
_atom_site_fract_z
_atom_site_U_iso_or_equiv
_atom_site_adp_type
_atom_site_occupancy
_atom_site_site_symmetry_order
_atom_site_calc_flag
_atom_site_refinement_flags_posn
_atom_site_refinement_flags_adp
_atom_site_refinement_flags_occupancy
_atom_site_disorder_assembly
_atom_site_disorder_group
N1 N -0.02386(18) -0.20757(14) 0.26596(14) 0.0354(4) Uani 1 1 d . . . . .
N2 N 0.31118(18) -0.16624(14) 0.46120(14) 0.0356(4) Uani 1 1 d . . . . .
C1 C 0.09238(17) 0.71789(13) 0.60172(12) 0.0210(3) Uani 1 1 d . . . . .
C2 C 0.04707(16) 0.60888(13) 0.55126(12) 0.0202(3) Uani 1 1 d . . . . .
C3 C 0.13000(16) 0.51621(13) 0.56800(12) 0.0200(3) Uani 1 1 d . . . . .
C4 C 0.08195(16) 0.40724(13) 0.51632(12) 0.0202(3) Uani 1 1 d . . . . .
C5 C 0.16401(17) 0.31389(13) 0.53034(12) 0.0208(3) Uani 1 1 d . . . . .
C6 C 0.11983(17) 0.20450(14) 0.47765(12) 0.0211(3) Uani 1 1 d . . . . .
C7 C -0.00861(17) 0.18844(14) 0.41169(12) 0.0213(3) Uani 1 1 d . . . . .
C8 C -0.05241(17) 0.07931(14) 0.35818(13) 0.0232(3) Uani 1 1 d . . . . .
C9 C 0.03542(18) -0.01117(14) 0.37051(13) 0.0243(3) Uani 1 1 d . . . . .
C10 C 0.16037(18) 0.00447(14) 0.43655(13) 0.0244(3) Uani 1 1 d . . . . .
C11 C 0.20377(17) 0.11134(14) 0.49148(13) 0.0231(3) Uani 1 1 d . . . . .
C12 C 0.32957(18) 0.12849(14) 0.56048(14) 0.0257(4) Uani 1 1 d . . . . .
H12 H 0.3839 0.0676 0.5705 0.031 Uiso 1 1 calc R . . . .
C13 C 0.37085(18) 0.23184(14) 0.61148(13) 0.0253(4) Uani 1 1 d . . . . .
H13 H 0.4525 0.2402 0.6567 0.030 Uiso 1 1 calc R . . . .
C14 C 0.29218(17) 0.32959(14) 0.59804(13) 0.0223(3) Uani 1 1 d . . . . .
C15 C 0.33969(17) 0.43618(14) 0.64976(12) 0.0217(3) Uani 1 1 d . . . . .
C16 C 0.26238(16) 0.53270(14) 0.63386(12) 0.0209(3) Uani 1 1 d . . . . .
C17 C 0.31035(17) 0.64491(14) 0.67889(12) 0.0216(3) Uani 1 1 d . . . . .
C18 C 0.22451(17) 0.73497(14) 0.66548(13) 0.0225(3) Uani 1 1 d . . . . .
C19 C 0.26689(18) 0.84740(14) 0.71553(13) 0.0253(4) Uani 1 1 d . . . . .
H19 H 0.3537 0.8598 0.7560 0.030 Uiso 1 1 calc R . . . .
C20 C 0.18440(18) 0.93562(14) 0.70556(14) 0.0260(4) Uani 1 1 d . . . . .
H20 H 0.2139 1.0067 0.7405 0.031 Uiso 1 1 calc R . . . .
C21 C -0.00078(18) -0.12142(14) 0.31190(14) 0.0267(4) Uani 1 1 d . . . . .
C22 C 0.24502(18) -0.09061(14) 0.44929(14) 0.0266(4) Uani 1 1 d . . . . .
C23 C 0.46880(17) 0.43916(13) 0.72399(13) 0.0223(3) Uani 1 1 d . . . . .
C24 C 0.61067(17) 0.44009(13) 0.69617(13) 0.0245(4) Uani 1 1 d . . . . .
C25 C 0.72748(18) 0.43201(14) 0.76485(14) 0.0277(4) Uani 1 1 d . . . . .
H25 H 0.8217 0.4336 0.7471 0.033 Uiso 1 1 calc R . . . .
C26 C 0.70686(19) 0.42164(15) 0.85853(14) 0.0298(4) Uani 1 1 d . . . . .
C27 C 0.5653(2) 0.41849(14) 0.88378(14) 0.0278(4) Uani 1 1 d . . . . .
H27 H 0.5502 0.4107 0.9464 0.033 Uiso 1 1 calc R . . . .
C28 C 0.44523(18) 0.42665(14) 0.81784(13) 0.0252(4) Uani 1 1 d . . . . .
C29 C 0.63959(18) 0.44677(15) 0.59490(14) 0.0287(4) Uani 1 1 d . . . . .
H29A H 0.6148 0.3753 0.5535 0.043 Uiso 1 1 calc GR . . . .
H29B H 0.7408 0.4662 0.5939 0.043 Uiso 1 1 calc GR . . . .
H29C H 0.5817 0.5031 0.5724 0.043 Uiso 1 1 calc GR . . . .
C30 C 0.8362(2) 0.41266(19) 0.93019(16) 0.0385(5) Uani 1 1 d . . . . .
H30A H 0.9119 0.3758 0.8966 0.058 Uiso 1 1 calc GR . . . .
H30B H 0.8076 0.3699 0.9767 0.058 Uiso 1 1 calc GR . . . .
H30C H 0.8714 0.4865 0.9628 0.058 Uiso 1 1 calc GR . . . .
C31 C 0.2932(2) 0.42108(17) 0.84765(14) 0.0309(4) Uani 1 1 d . . . . .
H31A H 0.2449 0.4876 0.8376 0.046 Uiso 1 1 calc GR . . . .
H31B H 0.2982 0.4159 0.9148 0.046 Uiso 1 1 calc GR . . . .
H31C H 0.2399 0.3562 0.8095 0.046 Uiso 1 1 calc GR . . . .
C32 C 0.45617(17) 0.67600(13) 0.73626(13) 0.0221(3) Uani 1 1 d . . . . .
C33 C 0.57198(18) 0.70780(14) 0.68870(13) 0.0238(3) Uani 1 1 d . . . . .
H33 H 0.5592 0.7052 0.6222 0.029 Uiso 1 1 calc R . . . .
C34 C 0.70617(18) 0.74323(14) 0.74052(13) 0.0256(4) Uani 1 1 d . . . . .
H34 H 0.7826 0.7625 0.7076 0.031 Uiso 1 1 calc R . . . .
C35 C 0.72938(17) 0.75072(13) 0.84085(13) 0.0236(3) Uani 1 1 d . . . . .
C36 C 0.61126(18) 0.72269(14) 0.88766(13) 0.0240(3) Uani 1 1 d . . . . .
H36 H 0.6226 0.7283 0.9545 0.029 Uiso 1 1 calc R . . . .
C37 C 0.47649(17) 0.68639(14) 0.83617(13) 0.0236(3) Uani 1 1 d . . . . .
H37 H 0.3993 0.6689 0.8692 0.028 Uiso 1 1 calc R . . . .
C38 C 0.87984(18) 0.78886(15) 0.89461(13) 0.0268(4) Uani 1 1 d . . . . .
C39 C 0.99225(19) 0.70739(18) 0.85420(15) 0.0341(4) Uani 1 1 d . . . . .
H39A H 0.9669 0.6332 0.8640 0.051 Uiso 1 1 calc GR . . . .
H39B H 1.0870 0.7313 0.8871 0.051 Uiso 1 1 calc GR . . . .
H39C H 0.9932 0.7067 0.7863 0.051 Uiso 1 1 calc GR . . . .
C40 C 0.88418(19) 0.79341(17) 1.00408(14) 0.0322(4) Uani 1 1 d . . . . .
H40A H 0.8119 0.8424 1.0295 0.048 Uiso 1 1 calc GR . . . .
H40B H 0.9788 0.8214 1.0349 0.048 Uiso 1 1 calc GR . . . .
H40C H 0.8646 0.7194 1.0163 0.048 Uiso 1 1 calc GR . . . .
C41 C 0.9208(2) 0.90727(16) 0.87861(15) 0.0327(4) Uani 1 1 d . . . . .
H41A H 0.9185 0.9068 0.8105 0.049 Uiso 1 1 calc GR . . . .
H41B H 1.0169 0.9301 0.9096 0.049 Uiso 1 1 calc GR . . . .
H41C H 0.8525 0.9589 0.9057 0.049 Uiso 1 1 calc GR . . . .
Cl1A Cl 0.62719(10) 0.13657(7) 0.94669(5) 0.0584(3) Uani 0.889(3) 1 d D U P A 1
Cl2A Cl 0.59100(6) 0.02203(5) 0.74437(5) 0.0397(2) Uani 0.889(3) 1 d D U P A 1
C42A C 0.6714(3) 0.1366(2) 0.8291(2) 0.0457(6) Uani 0.889(3) 1 d D U P A 1
H42A H 0.7763 0.1357 0.8291 0.055 Uiso 0.889(3) 1 calc R . P A 1
H42B H 0.6404 0.2056 0.8095 0.055 Uiso 0.889(3) 1 calc R . P A 1
Cl1B Cl 0.6703(15) 0.0835(12) 1.0016(10) 0.124(4) Uani 0.111(3) 1 d D U P A 2
Cl2B Cl 0.5826(19) 0.0691(16) 0.7898(11) 0.138(4) Uani 0.111(3) 1 d D U P A 2
C42B C 0.535(3) 0.091(3) 0.9115(14) 0.068(4) Uani 0.111(3) 1 d D U P A 2
H42C H 0.4940 0.1640 0.9254 0.081 Uiso 0.111(3) 1 calc R . P A 2
H42D H 0.4580 0.0352 0.9144 0.081 Uiso 0.111(3) 1 calc R . P A 2

loop_
_atom_site_aniso_label
_atom_site_aniso_U_11
_atom_site_aniso_U_22
_atom_site_aniso_U_33
_atom_site_aniso_U_23
_atom_site_aniso_U_13
_atom_site_aniso_U_12
N1 0.0317(8) 0.0254(8) 0.0447(10) -0.0013(7) -0.0030(7) 0.0035(6)
N2 0.0287(8) 0.0244(7) 0.0538(11) 0.0076(7) 0.0029(7) 0.0060(6)
C1 0.0155(7) 0.0198(8) 0.0260(8) 0.0034(6) -0.0032(6) -0.0001(6)
C2 0.0141(7) 0.0192(7) 0.0259(8) 0.0036(6) -0.0029(6) -0.0003(6)
C3 0.0143(7) 0.0191(7) 0.0248(8) 0.0033(6) -0.0044(6) -0.0006(6)
C4 0.0151(7) 0.0187(7) 0.0257(8) 0.0041(6) -0.0031(6) 0.0004(6)
C5 0.0154(7) 0.0202(8) 0.0256(8) 0.0042(6) -0.0030(6) 0.0004(6)
C6 0.0163(7) 0.0208(8) 0.0255(8) 0.0045(6) -0.0018(6) 0.0010(6)
C7 0.0165(7) 0.0197(7) 0.0262(8) 0.0029(6) -0.0019(6) 0.0001(6)
C8 0.0188(7) 0.0196(8) 0.0295(8) 0.0030(6) -0.0020(6) 0.0001(6)
C9 0.0206(7) 0.0201(8) 0.0301(8) 0.0013(6) -0.0007(6) 0.0003(6)
C10 0.0206(7) 0.0201(8) 0.0318(9) 0.0044(6) -0.0008(6) 0.0029(6)
C11 0.0170(7) 0.0209(8) 0.0304(8) 0.0043(6) -0.0016(6) 0.0014(6)
C12 0.0188(7) 0.0220(8) 0.0354(9) 0.0062(7) -0.0045(7) 0.0044(6)
C13 0.0179(7) 0.0228(8) 0.0332(9) 0.0047(7) -0.0067(6) 0.0031(6)
C14 0.0161(7) 0.0217(8) 0.0282(8) 0.0050(6) -0.0032(6) 0.0019(6)
C15 0.0150(7) 0.0224(8) 0.0266(8) 0.0046(6) -0.0040(6) 0.0007(6)
C16 0.0141(7) 0.0216(8) 0.0256(8) 0.0041(6) -0.0035(6) 0.0006(6)
C17 0.0149(7) 0.0228(8) 0.0256(8) 0.0038(6) -0.0041(6) -0.0009(6)
C18 0.0168(7) 0.0210(8) 0.0275(8) 0.0025(6) -0.0037(6) -0.0008(6)
C19 0.0188(7) 0.0232(8) 0.0305(9) 0.0016(7) -0.0066(6) -0.0014(6)
C20 0.0213(8) 0.0191(7) 0.0338(9) 0.0005(6) -0.0054(7) -0.0020(6)
C21 0.0207(7) 0.0226(8) 0.0356(9) 0.0047(7) -0.0024(7) 0.0027(6)
C22 0.0203(7) 0.0213(8) 0.0360(9) 0.0022(7) -0.0024(7) 0.0002(6)
C23 0.0177(7) 0.0174(7) 0.0297(8) 0.0035(6) -0.0071(6) 0.0014(5)
C24 0.0181(7) 0.0188(7) 0.0343(9) 0.0030(6) -0.0059(6) 0.0018(6)
C25 0.0169(7) 0.0240(8) 0.0394(10) 0.0035(7) -0.0063(7) 0.0023(6)
C26 0.0249(8) 0.0233(8) 0.0375(10) 0.0043(7) -0.0126(7) 0.0021(6)
C27 0.0290(8) 0.0230(8) 0.0293(9) 0.0053(6) -0.0078(7) -0.0003(6)
C28 0.0221(8) 0.0194(7) 0.0319(9) 0.0046(6) -0.0059(7) -0.0010(6)
C29 0.0193(7) 0.0297(9) 0.0358(10) 0.0043(7) -0.0013(7) 0.0031(6)
C30 0.0280(9) 0.0419(11) 0.0419(11) 0.0070(9) -0.0143(8) 0.0053(8)
C31 0.0254(8) 0.0350(9) 0.0311(9) 0.0070(7) -0.0022(7) -0.0046(7)
C32 0.0164(7) 0.0166(7) 0.0306(8) 0.0022(6) -0.0065(6) -0.0009(5)
C33 0.0207(7) 0.0222(7) 0.0262(8) 0.0025(6) -0.0047(6) 0.0001(6)
C34 0.0171(7) 0.0252(8) 0.0333(9) 0.0057(7) -0.0028(6) -0.0012(6)
C35 0.0176(7) 0.0195(7) 0.0311(9) 0.0028(6) -0.0058(6) -0.0003(6)
C36 0.0203(7) 0.0229(7) 0.0269(8) 0.0040(6) -0.0056(6) -0.0007(6)
C37 0.0177(7) 0.0215(7) 0.0293(8) 0.0026(6) -0.0035(6) -0.0017(6)
C38 0.0190(7) 0.0277(8) 0.0318(9) 0.0070(7) -0.0071(6) -0.0044(6)
C39 0.0189(8) 0.0426(10) 0.0394(10) 0.0087(8) -0.0055(7) 0.0010(7)
C40 0.0235(8) 0.0354(9) 0.0353(10) 0.0090(8) -0.0116(7) -0.0060(7)
C41 0.0280(9) 0.0324(9) 0.0352(10) 0.0088(8) -0.0101(7) -0.0101(7)
Cl1A 0.0729(5) 0.0569(4) 0.0456(4) 0.0045(3) 0.0135(3) 0.0155(4)
Cl2A 0.0391(3) 0.0332(3) 0.0445(4) 0.0073(2) -0.0058(2) -0.0054(2)
C42A 0.0525(14) 0.0347(12) 0.0474(14) 0.0029(10) 0.0040(11) -0.0045(10)
Cl1B 0.120(7) 0.107(7) 0.127(7) -0.014(6) -0.010(6) 0.012(6)
Cl2B 0.150(8) 0.125(7) 0.126(7) 0.005(7) -0.012(7) 0.005(7)
C42B 0.060(7) 0.066(7) 0.069(7) -0.011(7) 0.009(6) 0.004(6)

loop_
_atom_type_symbol
_atom_type_description
_atom_type_scat_dispersion_real
_atom_type_scat_dispersion_imag
_atom_type_scat_source
C C 0.0181 0.0091 'International Tables Vol C Tables 4.2.6.8 and 6.1.1.4'
H H 0.0000 0.0000 'International Tables Vol C Tables 4.2.6.8 and 6.1.1.4'
Cl Cl 0.3639 0.7018 'International Tables Vol C Tables 4.2.6.8 and 6.1.1.4'
N N 0.0311 0.0180 'International Tables Vol C Tables 4.2.6.8 and 6.1.1.4'

loop_
_exptl_crystal_face_index_h
_exptl_crystal_face_index_k
_exptl_crystal_face_index_l
_exptl_crystal_face_perp_dist
0 0 1 0.0027
0 0 -1 0.0027
-6 1 1 0.1419
6 -1 -1 0.1419
0 -8 2 0.1354
-1 8 -2 0.1320

loop_
_geom_angle_atom_site_label_1
_geom_angle_atom_site_label_2
_geom_angle_atom_site_label_3
_geom_angle
_geom_angle_site_symmetry_1
_geom_angle_site_symmetry_3
C2 C1 C7 120.41(14) . 2_566
C2 C1 C18 119.95(15) . .
C7 C1 C18 119.63(15) 2_566 .
C1 C2 C3 119.42(15) . .
C1 C2 C4 119.81(15) . 2_566
C3 C2 C4 120.76(15) . 2_566
C2 C3 C4 118.32(14) . .
C2 C3 C16 120.84(15) . .
C4 C3 C16 120.82(15) . .
C3 C4 C2 120.91(15) . 2_566
C5 C4 C2 119.64(15) . 2_566
C5 C4 C3 119.44(15) . .
C4 C5 C6 120.37(15) . .
C4 C5 C14 119.77(15) . .
C6 C5 C14 119.86(15) . .
C7 C6 C5 119.96(15) . .
C7 C6 C11 120.06(15) . .
C11 C6 C5 119.98(15) . .
C6 C7 C1 119.78(15) . 2_566
C6 C7 C8 120.12(15) . .
C8 C7 C1 120.09(15) . 2_566
C7 C8 C20 119.22(15) . 2_566
C9 C8 C7 118.82(15) . .
C9 C8 C20 121.97(15) . 2_566
C8 C9 C21 119.97(15) . .
C10 C9 C8 120.95(15) . .
C10 C9 C21 119.05(15) . .
C9 C10 C11 120.99(15) . .
C9 C10 C22 119.38(15) . .
C11 C10 C22 119.62(15) . .
C6 C11 C12 119.24(15) . .
C10 C11 C6 119.01(15) . .
C10 C11 C12 121.75(15) . .
C11 C12 H12 119.5 . .
C13 C12 C11 120.96(15) . .
C13 C12 H12 119.5 . .
C12 C13 H13 119.0 . .
C12 C13 C14 121.99(15) . .
C14 C13 H13 119.0 . .
C5 C14 C13 117.92(15) . .
C15 C14 C5 121.23(15) . .
C15 C14 C13 120.85(15) . .
C14 C15 C16 120.15(14) . .
C14 C15 C23 115.53(14) . .
C16 C15 C23 124.25(15) . .
C15 C16 C3 118.48(15) . .
C17 C16 C3 118.30(14) . .
C17 C16 C15 123.22(14) . .
C16 C17 C32 123.96(14) . .
C18 C17 C16 120.31(14) . .
C18 C17 C32 115.59(14) . .
C1 C18 C19 118.22(15) . .
C17 C18 C1 120.95(15) . .
C17 C18 C19 120.83(15) . .
C18 C19 H19 119.0 . .
C20 C19 C18 122.08(15) . .
C20 C19 H19 119.0 . .
C8 C20 H20 119.7 2_566 .
C19 C20 C8 120.68(15) . 2_566
C19 C20 H20 119.7 . .
N1 C21 C9 177.56(19) . .
N2 C22 C10 178.6(2) . .
C24 C23 C15 120.12(16) . .
C28 C23 C15 118.97(15) . .
C28 C23 C24 120.42(15) . .
C23 C24 C29 121.97(15) . .
C25 C24 C23 118.70(17) . .
C25 C24 C29 119.32(16) . .
C24 C25 H25 119.1 . .
C26 C25 C24 121.82(17) . .
C26 C25 H25 119.1 . .
C25 C26 C27 118.43(16) . .
C25 C26 C30 120.01(18) . .
C27 C26 C30 121.55(19) . .
C26 C27 H27 119.1 . .
C26 C27 C28 121.84(18) . .
C28 C27 H27 119.1 . .
C23 C28 C31 121.04(15) . .
C27 C28 C23 118.76(16) . .
C27 C28 C31 120.20(17) . .
C24 C29 H29A 109.5 . .
C24 C29 H29B 109.5 . .
C24 C29 H29C 109.5 . .
H29A C29 H29B 109.5 . .
H29A C29 H29C 109.5 . .
H29B C29 H29C 109.5 . .
C26 C30 H30A 109.5 . .
C26 C30 H30B 109.5 . .
C26 C30 H30C 109.5 . .
H30A C30 H30B 109.5 . .
H30A C30 H30C 109.5 . .
H30B C30 H30C 109.5 . .
C28 C31 H31A 109.5 . .
C28 C31 H31B 109.5 . .
C28 C31 H31C 109.5 . .
H31A C31 H31B 109.5 . .
H31A C31 H31C 109.5 . .
H31B C31 H31C 109.5 . .
C33 C32 C17 118.61(15) . .
C37 C32 C17 122.49(15) . .
C37 C32 C33 118.51(14) . .
C32 C33 H33 119.9 . .
C34 C33 C32 120.17(16) . .
C34 C33 H33 119.9 . .
C33 C34 H34 119.1 . .
C33 C34 C35 121.82(16) . .
C35 C34 H34 119.1 . .
C34 C35 C38 119.89(15) . .
C36 C35 C34 117.27(15) . .
C36 C35 C38 122.84(16) . .
C35 C36 H36 119.4 . .
C37 C36 C35 121.29(16) . .
C37 C36 H36 119.4 . .
C32 C37 C36 120.85(16) . .
C32 C37 H37 119.6 . .
C36 C37 H37 119.6 . .
C35 C38 C39 109.04(14) . .
C35 C38 C40 112.53(15) . .
C35 C38 C41 109.19(14) . .
C39 C38 C40 109.04(15) . .
C39 C38 C41 109.23(16) . .
C40 C38 C41 107.76(15) . .
C38 C39 H39A 109.5 . .
C38 C39 H39B 109.5 . .
C38 C39 H39C 109.5 . .
H39A C39 H39B 109.5 . .
H39A C39 H39C 109.5 . .
H39B C39 H39C 109.5 . .
C38 C40 H40A 109.5 . .
C38 C40 H40B 109.5 . .
C38 C40 H40C 109.5 . .
H40A C40 H40B 109.5 . .
H40A C40 H40C 109.5 . .
H40B C40 H40C 109.5 . .
C38 C41 H41A 109.5 . .
C38 C41 H41B 109.5 . .
C38 C41 H41C 109.5 . .
H41A C41 H41B 109.5 . .
H41A C41 H41C 109.5 . .
H41B C41 H41C 109.5 . .
Cl1A C42A Cl2A 113.20(15) . .
Cl1A C42A H42A 108.9 . .
Cl1A C42A H42B 108.9 . .
Cl2A C42A H42A 108.9 . .
Cl2A C42A H42B 108.9 . .
H42A C42A H42B 107.8 . .
Cl1B C42B Cl2B 117.3(13) . .
Cl1B C42B H42C 108.0 . .
Cl1B C42B H42D 108.0 . .
Cl2B C42B H42C 108.0 . .
Cl2B C42B H42D 108.0 . .
H42C C42B H42D 107.2 . .

loop_
_geom_bond_atom_site_label_1
_geom_bond_atom_site_label_2
_geom_bond_distance
_geom_bond_site_symmetry_2
N1 C21 1.127(3) .
N2 C22 1.146(2) .
C1 C2 1.412(2) .
C1 C7 1.424(2) 2_566
C1 C18 1.431(2) .
C2 C3 1.421(2) .
C2 C4 1.437(2) 2_566
C3 C4 1.422(2) .
C3 C16 1.448(2) .
C4 C2 1.437(2) 2_566
C4 C5 1.414(2) .
C5 C6 1.423(2) .
C5 C14 1.432(2) .
C6 C7 1.421(2) .
C6 C11 1.421(2) .
C7 C1 1.424(2) 2_566
C7 C8 1.424(2) .
C8 C9 1.410(2) .
C8 C20 1.430(2) 2_566
C9 C10 1.397(2) .
C9 C21 1.448(2) .
C10 C11 1.408(2) .
C10 C22 1.441(2) .
C11 C12 1.426(2) .
C12 H12 0.9300 .
C12 C13 1.350(3) .
C13 H13 0.9300 .
C13 C14 1.441(2) .
C14 C15 1.398(2) .
C15 C16 1.431(2) .
C15 C23 1.505(2) .
C16 C17 1.429(2) .
C17 C18 1.399(2) .
C17 C32 1.503(2) .
C18 C19 1.439(2) .
C19 H19 0.9300 .
C19 C20 1.352(2) .
C20 C8 1.429(2) 2_566
C20 H20 0.9300 .
C23 C24 1.406(2) .
C23 C28 1.400(3) .
C24 C25 1.397(2) .
C24 C29 1.498(3) .
C25 H25 0.9300 .
C25 C26 1.384(3) .
C26 C27 1.391(3) .
C26 C30 1.509(2) .
C27 H27 0.9300 .
C27 C28 1.395(2) .
C28 C31 1.509(2) .
C29 H29A 0.9600 .
C29 H29B 0.9600 .
C29 H29C 0.9600 .
C30 H30A 0.9600 .
C30 H30B 0.9600 .
C30 H30C 0.9600 .
C31 H31A 0.9600 .
C31 H31B 0.9600 .
C31 H31C 0.9600 .
C32 C33 1.399(2) .
C32 C37 1.388(2) .
C33 H33 0.9300 .
C33 C34 1.390(2) .
C34 H34 0.9300 .
C34 C35 1.399(3) .
C35 C36 1.395(2) .
C35 C38 1.533(2) .
C36 H36 0.9300 .
C36 C37 1.395(2) .
C37 H37 0.9300 .
C38 C39 1.535(3) .
C38 C40 1.535(3) .
C38 C41 1.535(2) .
C39 H39A 0.9600 .
C39 H39B 0.9600 .
C39 H39C 0.9600 .
C40 H40A 0.9600 .
C40 H40B 0.9600 .
C40 H40C 0.9600 .
C41 H41A 0.9600 .
C41 H41B 0.9600 .
C41 H41C 0.9600 .
Cl1A C42A 1.751(3) .
Cl2A C42A 1.752(3) .
C42A H42A 0.9700 .
C42A H42B 0.9700 .
Cl1B C42B 1.714(17) .
Cl2B C42B 1.794(17) .
C42B H42C 0.9700 .
C42B H42D 0.9700 .

loop_
_geom_torsion_atom_site_label_1
_geom_torsion_atom_site_label_2
_geom_torsion_atom_site_label_3
_geom_torsion_atom_site_label_4
_geom_torsion
_geom_torsion_site_symmetry_1
_geom_torsion_site_symmetry_4
C1 C2 C3 C4 179.94(14) . .
C1 C2 C3 C16 -1.9(3) . .
C1 C7 C8 C9 177.83(16) 2_566 .
C1 C7 C8 C20 -2.8(3) 2_566 2_566
C1 C18 C19 C20 1.5(3) . .
C2 C1 C18 C17 0.0(3) . .
C2 C1 C18 C19 179.97(16) . .
C2 C3 C4 C2 0.1(3) . 2_566
C2 C3 C4 C5 178.84(15) . .
C2 C3 C16 C15 178.53(15) . .
C2 C3 C16 C17 -2.2(2) . .
C2 C4 C5 C6 0.3(3) 2_566 .
C2 C4 C5 C14 -179.65(15) 2_566 .
C3 C4 C5 C6 -178.49(15) . .
C3 C4 C5 C14 1.6(3) . .
C3 C16 C17 C18 5.2(3) . .
C3 C16 C17 C32 -170.21(15) . .
C4 C2 C3 C4 -0.1(3) 2_566 .
C4 C2 C3 C16 178.12(15) 2_566 .
C4 C3 C16 C15 -3.3(2) . .
C4 C3 C16 C17 175.93(15) . .
C4 C5 C6 C7 -1.0(3) . .
C4 C5 C6 C11 179.36(15) . .
C4 C5 C14 C13 178.77(15) . .
C4 C5 C14 C15 -1.1(3) . .
C5 C6 C7 C1 0.3(3) . 2_566
C5 C6 C7 C8 179.41(15) . .
C5 C6 C11 C10 -178.18(15) . .
C5 C6 C11 C12 1.8(3) . .
C5 C14 C15 C16 -1.7(3) . .
C5 C14 C15 C23 175.35(15) . .
C6 C5 C14 C13 -1.2(3) . .
C6 C5 C14 C15 178.98(15) . .
C6 C7 C8 C9 -1.3(3) . .
C6 C7 C8 C20 178.06(16) . 2_566
C6 C11 C12 C13 -1.0(3) . .
C7 C1 C2 C3 -178.09(15) 2_566 .
C7 C1 C2 C4 1.9(3) 2_566 2_566
C7 C1 C18 C17 -178.93(16) 2_566 .
C7 C1 C18 C19 1.1(3) 2_566 .
C7 C6 C11 C10 2.2(3) . .
C7 C6 C11 C12 -177.83(16) . .
C7 C8 C9 C10 2.4(3) . .
C7 C8 C9 C21 -175.52(16) . .
C8 C9 C10 C11 -1.2(3) . .
C8 C9 C10 C22 178.14(16) . .
C9 C10 C11 C6 -1.1(3) . .
C9 C10 C11 C12 178.87(17) . .
C10 C11 C12 C13 179.00(17) . .
C11 C6 C7 C1 179.90(15) . 2_566
C11 C6 C7 C8 -0.9(3) . .
C11 C12 C13 C14 -1.0(3) . .
C12 C13 C14 C5 2.0(3) . .
C12 C13 C14 C15 -178.11(17) . .
C13 C14 C15 C16 178.47(16) . .
C13 C14 C15 C23 -4.5(2) . .
C14 C5 C6 C7 178.93(15) . .
C14 C5 C6 C11 -0.7(3) . .
C14 C15 C16 C3 3.8(3) . .
C14 C15 C16 C17 -175.40(16) . .
C14 C15 C23 C24 84.0(2) . .
C14 C15 C23 C28 -88.00(19) . .
C15 C16 C17 C18 -175.57(16) . .
C15 C16 C17 C32 9.0(3) . .
C15 C23 C24 C25 -173.95(15) . .
C15 C23 C24 C29 4.6(2) . .
C15 C23 C28 C27 173.84(15) . .
C15 C23 C28 C31 -5.7(2) . .
C16 C3 C4 C2 -178.12(15) . 2_566
C16 C3 C4 C5 0.6(3) . .
C16 C15 C23 C24 -99.1(2) . .
C16 C15 C23 C28 88.9(2) . .
C16 C17 C18 C1 -4.2(3) . .
C16 C17 C18 C19 175.83(16) . .
C16 C17 C32 C33 92.8(2) . .
C16 C17 C32 C37 -94.5(2) . .
C17 C18 C19 C20 -178.52(17) . .
C17 C32 C33 C34 176.33(15) . .
C17 C32 C37 C36 -175.67(15) . .
C18 C1 C2 C3 3.0(3) . .
C18 C1 C2 C4 -176.97(15) . 2_566
C18 C17 C32 C33 -82.9(2) . .
C18 C17 C32 C37 89.8(2) . .
C18 C19 C20 C8 -1.9(3) . 2_566
C20 C8 C9 C10 -176.98(17) 2_566 .
C20 C8 C9 C21 5.1(3) 2_566 .
C21 C9 C10 C11 176.76(16) . .
C21 C9 C10 C22 -3.9(3) . .
C22 C10 C11 C6 179.55(16) . .
C22 C10 C11 C12 -0.4(3) . .
C23 C15 C16 C3 -172.94(15) . .
C23 C15 C16 C17 7.9(3) . .
C23 C24 C25 C26 0.9(3) . .
C24 C23 C28 C27 1.9(2) . .
C24 C23 C28 C31 -177.66(15) . .
C24 C25 C26 C27 0.5(3) . .
C24 C25 C26 C30 179.73(17) . .
C25 C26 C27 C28 -0.7(3) . .
C26 C27 C28 C23 -0.5(3) . .
C26 C27 C28 C31 179.06(16) . .
C28 C23 C24 C25 -2.1(2) . .
C28 C23 C24 C29 176.48(15) . .
C29 C24 C25 C26 -177.70(16) . .
C30 C26 C27 C28 -179.94(17) . .
C32 C17 C18 C1 171.62(15) . .
C32 C17 C18 C19 -8.4(2) . .
C32 C33 C34 C35 -1.4(3) . .
C33 C32 C37 C36 -3.0(2) . .
C33 C34 C35 C36 -0.9(2) . .
C33 C34 C35 C38 179.24(15) . .
C34 C35 C36 C37 1.3(2) . .
C34 C35 C38 C39 -59.6(2) . .
C34 C35 C38 C40 179.27(15) . .
C34 C35 C38 C41 59.7(2) . .
C35 C36 C37 C32 0.6(2) . .
C36 C35 C38 C39 120.59(18) . .
C36 C35 C38 C40 -0.5(2) . .
C36 C35 C38 C41 -120.13(18) . .
C37 C32 C33 C34 3.3(2) . .
C38 C35 C36 C37 -178.85(15) . .

loop_
_exptl_oxdiff_crystal_face_indexfrac_h
_exptl_oxdiff_crystal_face_indexfrac_k
_exptl_oxdiff_crystal_face_indexfrac_l
_exptl_oxdiff_crystal_face_x
_exptl_oxdiff_crystal_face_y
_exptl_oxdiff_crystal_face_z
-0.0007 0.0004 0.9991 -0.1113 -0.0019 0.0016
0.0007 -0.0004 -0.9991 0.1113 0.0019 -0.0016
-5.9951 0.9996 1.0301 -0.0454 -0.1334 -0.9945
5.9951 -0.9996 -1.0301 0.0454 0.1334 0.9945
0.0009 -7.9968 2.0033 -0.0095 -0.9905 0.2310
-0.9999 7.9967 -1.9981 0.0249 0.9480 -0.3922
